data_4302236
loop_
_publ_author_name
'Manindranath Bera'
'Ghezai T. Musie'
'Douglas R. Powell'

_publ_contact_author_address
; 
   Department of Chemistry 
   University of Texas, San Antonio 
   One UTSA Circle 
   San Antonio, TX  78249  USA 
;
_publ_contact_author_email ghezai.musie@utsa.edu
_publ_contact_author_fax 1(210)4584445
_publ_contact_author_name 'Prof. Ghezai T. Musie'
_publ_contact_author_phone 1(210)4585454
_publ_section_title
;
Synthesis and Characterization of New Mono- and Heptazinc Complexes with
Unusual Amide Coordination Modes
;
_journal_name_full 'Inorganic Chemistry'
_journal_page_first 4625
_journal_page_last 4627
_journal_paper_doi 10.1021/ic900373f
_journal_volume 48
_journal_year 2009
_chemical_formula_moiety '2(C23 H28 N4 O9 Zn), H12 O6 Zn, 12(H2 O)'
_chemical_formula_sum 'C46 H94 N8 O36 Zn3'
_chemical_formula_weight 1531.40
_chemical_name_systematic
; 
 ? 
;
_space_group_IT_number 2
_symmetry_cell_setting triclinic
_symmetry_space_group_name_Hall '-P 1'
_symmetry_space_group_name_H-M 'P -1'
_atom_sites_solution_hydrogens geom
_atom_sites_solution_primary direct
_atom_sites_solution_secondary difmap
_audit_creation_method SHELXL-97
_cell_angle_alpha 76.263(4)
_cell_angle_beta 71.423(5)
_cell_angle_gamma 65.824(5)
_cell_formula_units_Z 1
_cell_length_a 10.361(2)
_cell_length_b 12.638(2)
_cell_length_c 14.161(2)
_cell_measurement_reflns_used 5771
_cell_measurement_temperature 100(2)
_cell_measurement_theta_max 28.32
_cell_measurement_theta_min 2.20
_cell_volume 1591.2(5)
_computing_cell_refinement 'Bruker SMART'
_computing_data_collection 'Bruker SMART'
_computing_data_reduction 'Bruker SAINT'
_computing_molecular_graphics 'SHELXTL (Sheldrick, 2000)'
_computing_publication_material 'SHELXTL (Sheldrick, 2000)'
_computing_structure_refinement 'SHELXTL (Sheldrick, 2000)'
_computing_structure_solution 'SHELXTL (Sheldrick, 2000)'
_diffrn_ambient_temperature 100(2)
_diffrn_measured_fraction_theta_full 0.999
_diffrn_measured_fraction_theta_max 0.999
_diffrn_measurement_device_type 'CCD Bruker APEX'
_diffrn_measurement_method '\w scans'
_diffrn_radiation_monochromator graphite
_diffrn_radiation_source 'fine-focus sealed tube'
_diffrn_radiation_type MoK\a
_diffrn_radiation_wavelength 0.71073
_diffrn_reflns_av_R_equivalents 0.0305
_diffrn_reflns_av_sigmaI/netI 0.0296
_diffrn_reflns_limit_h_max 12
_diffrn_reflns_limit_h_min -11
_diffrn_reflns_limit_k_max 15
_diffrn_reflns_limit_k_min -14
_diffrn_reflns_limit_l_max 16
_diffrn_reflns_limit_l_min 0
_diffrn_reflns_number 21220
_diffrn_reflns_theta_full 25.10
_diffrn_reflns_theta_max 25.10
_diffrn_reflns_theta_min 1.78
_diffrn_standards_number 0
_exptl_absorpt_coefficient_mu 1.225
_exptl_absorpt_correction_T_max 0.889
_exptl_absorpt_correction_T_min 0.664
_exptl_absorpt_correction_type multi-scan
_exptl_absorpt_process_details 'TWINABS (Sheldrick, 2007)'
_exptl_crystal_colour colorless
_exptl_crystal_density_diffrn 1.598
_exptl_crystal_density_method 'not measured'
_exptl_crystal_description block
_exptl_crystal_F_000 804
_exptl_crystal_size_max 0.36
_exptl_crystal_size_mid 0.36
_exptl_crystal_size_min 0.10
_refine_diff_density_max 2.872
_refine_diff_density_min -0.923
_refine_diff_density_rms 0.131
_refine_ls_extinction_method none
_refine_ls_goodness_of_fit_ref 1.000
_refine_ls_hydrogen_treatment mixed
_refine_ls_matrix_type full
_refine_ls_number_parameters 516
_refine_ls_number_reflns 11284
_refine_ls_number_restraints 205
_refine_ls_restrained_S_all 0.996
_refine_ls_R_factor_all 0.0652
_refine_ls_R_factor_gt 0.0569
_refine_ls_shift/su_max 0.023
_refine_ls_shift/su_mean 0.000
_refine_ls_structure_factor_coef Fsqd
_refine_ls_weighting_details 'calc w=1/[\s^2^(Fo^2^)+(0.0880P)^2^+3.2000P] where P=(Fo^2^+2Fc^2^)/3'
_refine_ls_weighting_scheme calc
_refine_ls_wR_factor_gt 0.1556
_refine_ls_wR_factor_ref 0.1628
_reflns_number_gt 9616
_reflns_number_total 11284
_reflns_threshold_expression I>2\s(I)
_cod_data_source_file ic900373f_si_003.cif
_cod_data_source_block 07004m
_cod_depositor_comments
;
The following automatic conversions were performed:
'_symmetry_cell_setting' value 'Triclinic' changed to 'triclinic'
according to '/home/saulius/struct/CIF-dictionaries/cif_core.dic'
dictionary named 'cif_core.dic' version 2.4.1 from 2010-06-29.

Automatic conversion script
Id: cif_fix_enum 1527 2010-12-29 10:47:43Z saulius 
;
_cod_database_code 4302236

loop_
_symmetry_equiv_pos_as_xyz
'x, y, z'
'-x, -y, -z'

loop_
_atom_site_label
_atom_site_type_symbol
_atom_site_fract_x
_atom_site_fract_y
_atom_site_fract_z
_atom_site_U_iso_or_equiv
_atom_site_adp_type
_atom_site_occupancy
_atom_site_symmetry_multiplicity
_atom_site_calc_flag
_atom_site_refinement_flags
_atom_site_disorder_assembly
_atom_site_disorder_group
Zn1 Zn 0.27006(4) 0.38136(3) 0.36462(2) 0.01735(12) Uani 1 1 d D . .
O1 O 0.2733(2) 0.34686(18) 0.22823(15) 0.0178(4) Uani 1 1 d . . .
O2 O 0.3136(2) 0.23020(19) 0.11779(16) 0.0235(5) Uani 1 1 d . . .
C2 C 0.3293(3) 0.2479(3) 0.1961(2) 0.0178(6) Uani 1 1 d . . .
C4 C 0.4196(3) 0.1439(3) 0.2546(2) 0.0180(6) Uani 1 1 d . . .
C5 C 0.3807(3) 0.0452(3) 0.2807(2) 0.0206(6) Uani 1 1 d . . .
H5 H 0.3006 0.0463 0.2611 0.025 Uiso 1 1 calc R . .
C6 C 0.4581(4) -0.0546(3) 0.3351(2) 0.0238(7) Uani 1 1 d . . .
H6 H 0.4285 -0.1201 0.3551 0.029 Uiso 1 1 calc R . .
C7 C 0.5782(4) -0.0578(3) 0.3600(2) 0.0244(7) Uani 1 1 d . . .
H7 H 0.6326 -0.1264 0.3960 0.029 Uiso 1 1 calc R . .
C8 C 0.6197(3) 0.0389(3) 0.3323(2) 0.0214(6) Uani 1 1 d . . .
H8 H 0.7043 0.0350 0.3480 0.026 Uiso 1 1 calc R . .
C9 C 0.5392(3) 0.1417(3) 0.2820(2) 0.0183(6) Uani 1 1 d . . .
C10 C 0.5856(3) 0.2464(3) 0.2576(2) 0.0189(6) Uani 1 1 d . . .
H10A H 0.6911 0.2189 0.2540 0.023 Uiso 1 1 calc R . .
H10B H 0.5707 0.2875 0.1909 0.023 Uiso 1 1 calc R . .
N11 N 0.5021(3) 0.3300(2) 0.33374(18) 0.0170(5) Uani 1 1 d . . .
C12 C 0.5380(3) 0.4380(3) 0.2992(2) 0.0188(6) Uani 1 1 d . . .
H12A H 0.6423 0.4169 0.2628 0.023 Uiso 1 1 calc R . .
H12B H 0.5223 0.4749 0.3583 0.023 Uiso 1 1 calc R . .
C13 C 0.4443(3) 0.5249(3) 0.2308(2) 0.0156(6) Uani 1 1 d . . .
H13 H 0.4636 0.4905 0.1687 0.019 Uiso 1 1 calc R . .
O14 O 0.2940(2) 0.54995(18) 0.28618(15) 0.0171(4) Uani 1 1 d . . .
C15 C 0.4803(3) 0.6358(3) 0.2033(2) 0.0179(6) Uani 1 1 d . . .
H15A H 0.4623 0.6681 0.2655 0.022 Uiso 1 1 calc R . .
H15B H 0.5852 0.6160 0.1687 0.022 Uiso 1 1 calc R . .
N16 N 0.3900(3) 0.7273(2) 0.13619(17) 0.0145(5) Uani 1 1 d . . .
C17 C 0.4115(3) 0.8421(2) 0.1226(2) 0.0165(6) Uani 1 1 d . . .
H17A H 0.4017 0.8615 0.1889 0.020 Uiso 1 1 calc R . .
H17B H 0.5112 0.8342 0.0810 0.020 Uiso 1 1 calc R . .
C18 C 0.3004(3) 0.9394(3) 0.0728(2) 0.0173(6) Uani 1 1 d . . .
C19 C 0.3472(3) 0.9829(3) -0.0269(2) 0.0199(6) Uani 1 1 d . . .
H19 H 0.4475 0.9514 -0.0608 0.024 Uiso 1 1 calc R . .
C20 C 0.2507(4) 1.0711(3) -0.0777(2) 0.0227(7) Uani 1 1 d . . .
H20 H 0.2847 1.0983 -0.1460 0.027 Uiso 1 1 calc R . .
C21 C 0.1058(4) 1.1190(3) -0.0289(2) 0.0235(7) Uani 1 1 d . . .
H21 H 0.0389 1.1786 -0.0637 0.028 Uiso 1 1 calc R . .
C22 C 0.0572(4) 1.0794(3) 0.0722(2) 0.0227(7) Uani 1 1 d . . .
H22 H -0.0421 1.1146 0.1065 0.027 Uiso 1 1 calc R . .
C23 C 0.1522(3) 0.9897(3) 0.1230(2) 0.0191(6) Uani 1 1 d . . .
C24 C 0.0899(3) 0.9485(3) 0.2317(2) 0.0223(7) Uani 1 1 d . . .
O25 O 0.1381(2) 0.83926(19) 0.26036(16) 0.0234(5) Uani 1 1 d . . .
O26 O -0.0052(3) 1.0229(2) 0.28564(18) 0.0325(6) Uani 1 1 d . . .
C27 C 0.5372(3) 0.2787(3) 0.4323(2) 0.0205(6) Uani 1 1 d . . .
H27A H 0.6342 0.2781 0.4294 0.025 Uiso 1 1 calc R . .
H27B H 0.5414 0.1969 0.4475 0.025 Uiso 1 1 calc R . .
C28 C 0.4222(4) 0.3488(3) 0.5148(2) 0.0226(7) Uani 1 1 d D . .
N29 N 0.2989(3) 0.4100(2) 0.49751(16) 0.0110(5) Uani 1 1 d D . .
H29A H 0.2439(14) 0.3908(16) 0.5453(10) 0.013 Uiso 1 1 d D . .
H29B H 0.2957(19) 0.4751(7) 0.4922(14) 0.013 Uiso 1 1 d D . .
O30 O 0.4561(3) 0.3392(2) 0.59422(17) 0.0304(6) Uani 1 1 d . . .
C31 C 0.4198(3) 0.6863(3) 0.0381(2) 0.0155(6) Uani 1 1 d . . .
H31A H 0.5191 0.6259 0.0236 0.019 Uiso 1 1 calc R . .
H31B H 0.4170 0.7527 -0.0160 0.019 Uiso 1 1 calc R . .
C32 C 0.3094(3) 0.6357(2) 0.0382(2) 0.0147(5) Uani 1 1 d DU . .
N33 N 0.2011(2) 0.64464(19) 0.11315(16) 0.0065(4) Uani 1 1 d DU . .
H33A H 0.2372(18) 0.628(2) 0.1594(8) 0.008 Uiso 1 1 d D . .
H33B H 0.1523(16) 0.7124(9) 0.1060(13) 0.008 Uiso 1 1 d D . .
O34 O 0.3361(2) 0.59033(19) -0.03829(15) 0.0198(4) Uani 1 1 d . . .
O35 O 0.2241(3) 0.2367(2) 0.45726(17) 0.0264(5) Uani 1 1 d D . .
H35A H 0.212(4) 0.175(2) 0.450(2) 0.032 Uiso 1 1 d D . .
H35B H 0.168(4) 0.249(3) 0.5176(14) 0.032 Uiso 1 1 d D . .
O36 O 0.0569(2) 0.4779(2) 0.3886(2) 0.0344(6) Uani 1 1 d D . .
H36A H 0.012(4) 0.5534(9) 0.381(3) 0.041 Uiso 1 1 d D . .
H36B H -0.017(3) 0.455(3) 0.402(3) 0.041 Uiso 1 1 d D . .
Zn1A Zn 0.0000 0.5000 0.0000 0.01380(13) Uani 1 2 d S . .
O1A O 0.0932(3) 0.6154(2) -0.07841(18) 0.0280(5) Uani 1 1 d D . .
H1A1 H 0.092(4) 0.648(3) -0.1324(16) 0.034 Uiso 1 1 d D . .
H1A2 H 0.170(3) 0.601(3) -0.071(3) 0.034 Uiso 1 1 d D . .
O2A O 0.2034(2) 0.3586(2) -0.03543(16) 0.0208(5) Uani 1 1 d D . .
H2A1 H 0.228(4) 0.317(3) 0.011(2) 0.025 Uiso 1 1 d D . .
H2A2 H 0.205(4) 0.317(3) -0.069(2) 0.025 Uiso 1 1 d D . .
O3A O 0.0520(2) 0.50968(19) 0.13167(16) 0.0183(4) Uani 1 1 d D . .
H3A1 H 0.101(3) 0.454(2) 0.160(2) 0.022 Uiso 1 1 d D . .
H3A2 H 0.086(4) 0.558(2) 0.121(3) 0.022 Uiso 1 1 d D . .
O1S O 0.0580(3) 0.2805(2) 0.64828(17) 0.0271(5) Uani 1 1 d D . .
H1S1 H 0.005(3) 0.241(3) 0.689(2) 0.033 Uiso 1 1 d D . .
H1S2 H 0.109(3) 0.273(3) 0.689(2) 0.033 Uiso 1 1 d D . .
O2S O -0.1476(3) 0.3824(2) 0.42446(18) 0.0309(5) Uani 1 1 d D . .
H2S1 H -0.2314(17) 0.402(2) 0.411(2) 0.037 Uiso 1 1 d D . .
H2S2 H -0.144(4) 0.320(2) 0.469(2) 0.037 Uiso 1 1 d D . .
O3S O 0.2084(2) 0.3270(2) 0.75757(17) 0.0255(5) Uani 1 1 d D . .
H3S1 H 0.148(3) 0.3939(17) 0.778(3) 0.031 Uiso 1 1 d D . .
H3S2 H 0.276(3) 0.347(3) 0.711(2) 0.031 Uiso 1 1 d D . .
O4S O -0.0590(4) 1.2646(2) 0.25384(19) 0.0450(7) Uani 1 1 d D . .
H4S1 H -0.030(5) 1.1887(10) 0.263(3) 0.054 Uiso 1 1 d D . .
H4S2 H -0.075(4) 1.281(3) 0.3137(15) 0.054 Uiso 1 1 d D . .
O5S O 0.1435(3) 0.0296(3) 0.5101(2) 0.0528(8) Uani 1 1 d D . .
H5S1 H 0.067(3) 0.080(3) 0.489(3) 0.063 Uiso 1 1 d D . .
H5S2 H 0.097(4) -0.005(4) 0.563(2) 0.063 Uiso 1 1 d D . .
O6S O -0.1463(16) 0.1771(8) 0.5398(6) 0.042(3) Uani 0.536(19) 1 d PD A 1
H6S1 H -0.169(11) 0.201(4) 0.5980(13) 0.051 Uiso 0.536(19) 1 d PD A 1
H6S2 H -0.152(4) 0.1080(16) 0.561(3) 0.051 Uiso 0.536(19) 1 d PD A 1
O6S' O -0.2303(10) 0.2152(7) 0.5667(5) 0.0251(19) Uani 0.464(19) 1 d PD A 2
H6S3 H -0.214(7) 0.178(4) 0.5170(19) 0.030 Uiso 0.464(19) 1 d PD A 2
H6S4 H -0.3254(16) 0.242(2) 0.586(5) 0.030 Uiso 0.464(19) 1 d PD A 2

loop_
_atom_site_aniso_label
_atom_site_aniso_U_11
_atom_site_aniso_U_22
_atom_site_aniso_U_33
_atom_site_aniso_U_23
_atom_site_aniso_U_13
_atom_site_aniso_U_12
Zn1 0.01676(19) 0.0255(2) 0.01287(19) -0.00225(14) -0.00314(14) -0.01115(15)
O1 0.0202(11) 0.0176(11) 0.0170(10) -0.0005(8) -0.0091(8) -0.0057(9)
O2 0.0304(12) 0.0221(11) 0.0197(11) -0.0031(9) -0.0137(10) -0.0056(10)
C2 0.0182(14) 0.0189(15) 0.0176(15) 0.0011(12) -0.0061(12) -0.0086(12)
C4 0.0227(15) 0.0177(15) 0.0127(14) -0.0013(11) -0.0064(12) -0.0054(12)
C5 0.0238(16) 0.0197(15) 0.0201(15) -0.0033(12) -0.0074(13) -0.0077(13)
C6 0.0314(18) 0.0204(16) 0.0196(16) -0.0005(12) -0.0061(13) -0.0106(14)
C7 0.0270(17) 0.0192(16) 0.0196(16) 0.0019(12) -0.0080(13) -0.0019(13)
C8 0.0192(15) 0.0251(16) 0.0177(15) 0.0001(12) -0.0062(12) -0.0060(13)
C9 0.0202(15) 0.0211(15) 0.0121(14) -0.0026(11) -0.0024(12) -0.0069(12)
C10 0.0166(14) 0.0222(16) 0.0158(15) 0.0028(12) -0.0052(12) -0.0068(12)
N11 0.0191(12) 0.0212(13) 0.0133(12) 0.0049(10) -0.0071(10) -0.0113(11)
C12 0.0182(15) 0.0218(15) 0.0195(15) 0.0017(12) -0.0064(12) -0.0114(12)
C13 0.0135(14) 0.0196(15) 0.0150(14) 0.0006(11) -0.0044(11) -0.0080(12)
O14 0.0140(10) 0.0235(11) 0.0146(10) -0.0017(8) -0.0015(8) -0.0094(9)
C15 0.0184(15) 0.0223(15) 0.0163(14) 0.0033(12) -0.0090(12) -0.0100(12)
N16 0.0164(12) 0.0179(12) 0.0127(12) 0.0001(9) -0.0059(10) -0.0089(10)
C17 0.0183(14) 0.0162(14) 0.0185(15) -0.0024(11) -0.0054(12) -0.0090(12)
C18 0.0212(15) 0.0165(14) 0.0177(15) -0.0056(11) -0.0051(12) -0.0081(12)
C19 0.0226(16) 0.0186(15) 0.0199(15) -0.0040(12) -0.0037(12) -0.0090(13)
C20 0.0339(18) 0.0202(15) 0.0161(15) 0.0015(12) -0.0077(13) -0.0127(14)
C21 0.0280(17) 0.0175(15) 0.0250(17) -0.0012(12) -0.0116(14) -0.0051(13)
C22 0.0210(16) 0.0232(16) 0.0226(16) -0.0043(13) -0.0058(13) -0.0058(13)
C23 0.0218(15) 0.0184(15) 0.0197(15) -0.0043(12) -0.0065(12) -0.0079(12)
C24 0.0177(15) 0.0310(18) 0.0190(16) -0.0042(13) -0.0027(13) -0.0105(14)
O25 0.0218(11) 0.0252(12) 0.0182(11) 0.0009(9) -0.0003(9) -0.0090(9)
O26 0.0321(13) 0.0329(13) 0.0229(12) -0.0084(10) 0.0060(10) -0.0093(11)
C27 0.0253(16) 0.0232(16) 0.0189(15) 0.0055(12) -0.0130(13) -0.0134(13)
C28 0.0395(19) 0.0211(16) 0.0170(15) 0.0049(12) -0.0116(14) -0.0213(15)
N29 0.0190(12) 0.0140(11) 0.0037(10) 0.0002(9) -0.0012(9) -0.0116(10)
O30 0.0537(16) 0.0273(12) 0.0210(12) 0.0007(9) -0.0205(11) -0.0190(12)
C31 0.0194(14) 0.0167(14) 0.0116(13) -0.0015(11) -0.0038(11) -0.0080(12)
C32 0.0135(12) 0.0156(13) 0.0129(12) -0.0014(11) -0.0039(8) -0.0031(11)
N33 0.0069(7) 0.0082(8) 0.0068(7) -0.0018(6) -0.0053(6) -0.0018(6)
O34 0.0191(11) 0.0271(11) 0.0156(10) -0.0060(9) -0.0053(8) -0.0084(9)
O35 0.0360(13) 0.0284(13) 0.0175(11) -0.0016(9) 0.0001(10) -0.0201(11)
O36 0.0159(11) 0.0276(13) 0.0551(17) -0.0085(12) 0.0012(11) -0.0091(10)
Zn1A 0.0145(2) 0.0163(2) 0.0125(2) -0.00019(17) -0.00515(18) -0.00697(19)
O1A 0.0285(13) 0.0392(14) 0.0261(12) 0.0151(10) -0.0186(11) -0.0235(11)
O2A 0.0220(11) 0.0242(12) 0.0178(11) -0.0045(9) -0.0100(9) -0.0052(9)
O3A 0.0215(11) 0.0181(11) 0.0188(11) -0.0003(9) -0.0103(9) -0.0078(9)
O1S 0.0235(12) 0.0372(14) 0.0237(12) -0.0028(10) -0.0036(10) -0.0160(11)
O2S 0.0278(13) 0.0396(14) 0.0295(13) -0.0083(11) -0.0032(10) -0.0170(11)
O3S 0.0228(12) 0.0249(12) 0.0271(12) -0.0045(10) -0.0067(10) -0.0057(10)
O4S 0.078(2) 0.0336(15) 0.0236(13) 0.0005(11) -0.0224(14) -0.0150(15)
O5S 0.0397(16) 0.092(3) 0.0289(15) -0.0091(15) -0.0021(12) -0.0297(17)
O6S 0.072(9) 0.038(4) 0.035(4) 0.002(3) -0.030(5) -0.029(5)
O6S' 0.007(4) 0.042(4) 0.017(3) -0.008(2) 0.000(3) 0.000(3)

loop_
_atom_type_symbol
_atom_type_description
_atom_type_scat_dispersion_real
_atom_type_scat_dispersion_imag
_atom_type_scat_source
C C 0.0033 0.0016 'International Tables Vol C Tables 4.2.6.8 and 6.1.1.4'
H H 0.0000 0.0000 'International Tables Vol C Tables 4.2.6.8 and 6.1.1.4'
N N 0.0061 0.0033 'International Tables Vol C Tables 4.2.6.8 and 6.1.1.4'
O O 0.0106 0.0060 'International Tables Vol C Tables 4.2.6.8 and 6.1.1.4'
Zn Zn 0.2839 1.4301 'International Tables Vol C Tables 4.2.6.8 and 6.1.1.4'

loop_
_geom_angle_atom_site_label_1
_geom_angle_atom_site_label_2
_geom_angle_atom_site_label_3
_geom_angle
_geom_angle_site_symmetry_1
_geom_angle_site_symmetry_3
_geom_angle_publ_flag
O36 Zn1 O1 91.15(10) . . ?
O36 Zn1 O35 90.81(10) . . ?
O1 Zn1 O35 99.00(9) . . ?
O36 Zn1 N29 96.42(10) . . ?
O1 Zn1 N29 171.99(9) . . ?
O35 Zn1 N29 83.55(9) . . ?
O36 Zn1 N11 162.28(10) . . ?
O1 Zn1 N11 94.80(9) . . ?
O35 Zn1 N11 104.67(9) . . ?
N29 Zn1 N11 77.19(9) . . ?
O36 Zn1 O14 83.19(9) . . ?
O1 Zn1 O14 87.72(8) . . ?
O35 Zn1 O14 171.10(8) . . ?
N29 Zn1 O14 90.57(8) . . ?
N11 Zn1 O14 80.40(8) . . ?
C2 O1 Zn1 127.07(19) . . ?
O2 C2 O1 124.1(3) . . ?
O2 C2 C4 116.7(3) . . ?
O1 C2 C4 119.1(3) . . ?
C5 C4 C9 119.7(3) . . ?
C5 C4 C2 116.9(3) . . ?
C9 C4 C2 123.3(3) . . ?
C6 C5 C4 120.7(3) . . ?
C6 C5 H5 119.7 . . ?
C4 C5 H5 119.7 . . ?
C7 C6 C5 119.6(3) . . ?
C7 C6 H6 120.2 . . ?
C5 C6 H6 120.2 . . ?
C6 C7 C8 120.1(3) . . ?
C6 C7 H7 119.9 . . ?
C8 C7 H7 119.9 . . ?
C7 C8 C9 121.0(3) . . ?
C7 C8 H8 119.5 . . ?
C9 C8 H8 119.5 . . ?
C8 C9 C4 118.8(3) . . ?
C8 C9 C10 118.8(3) . . ?
C4 C9 C10 122.4(3) . . ?
N11 C10 C9 112.4(2) . . ?
N11 C10 H10A 109.1 . . ?
C9 C10 H10A 109.1 . . ?
N11 C10 H10B 109.1 . . ?
C9 C10 H10B 109.1 . . ?
H10A C10 H10B 107.9 . . ?
C27 N11 C10 111.7(2) . . ?
C27 N11 C12 108.3(2) . . ?
C10 N11 C12 110.0(2) . . ?
C27 N11 Zn1 104.95(18) . . ?
C10 N11 Zn1 113.95(17) . . ?
C12 N11 Zn1 107.74(18) . . ?
N11 C12 C13 111.6(2) . . ?
N11 C12 H12A 109.3 . . ?
C13 C12 H12A 109.3 . . ?
N11 C12 H12B 109.3 . . ?
C13 C12 H12B 109.3 . . ?
H12A C12 H12B 108.0 . . ?
O14 C13 C12 107.1(2) . . ?
O14 C13 C15 110.5(2) . . ?
C12 C13 C15 108.8(2) . . ?
O14 C13 H13 110.2 . . ?
C12 C13 H13 110.2 . . ?
C15 C13 H13 110.2 . . ?
C13 O14 Zn1 107.84(16) . . ?
N16 C15 C13 111.9(2) . . ?
N16 C15 H15A 109.2 . . ?
C13 C15 H15A 109.2 . . ?
N16 C15 H15B 109.2 . . ?
C13 C15 H15B 109.2 . . ?
H15A C15 H15B 107.9 . . ?
C31 N16 C15 111.7(2) . . ?
C31 N16 C17 112.2(2) . . ?
C15 N16 C17 110.8(2) . . ?
C18 C17 N16 110.8(2) . . ?
C18 C17 H17A 109.5 . . ?
N16 C17 H17A 109.5 . . ?
C18 C17 H17B 109.5 . . ?
N16 C17 H17B 109.5 . . ?
H17A C17 H17B 108.1 . . ?
C19 C18 C23 118.5(3) . . ?
C19 C18 C17 118.4(3) . . ?
C23 C18 C17 123.0(3) . . ?
C20 C19 C18 121.5(3) . . ?
C20 C19 H19 119.2 . . ?
C18 C19 H19 119.2 . . ?
C21 C20 C19 119.9(3) . . ?
C21 C20 H20 120.1 . . ?
C19 C20 H20 120.1 . . ?
C20 C21 C22 119.6(3) . . ?
C20 C21 H21 120.2 . . ?
C22 C21 H21 120.2 . . ?
C23 C22 C21 120.9(3) . . ?
C23 C22 H22 119.5 . . ?
C21 C22 H22 119.5 . . ?
C22 C23 C18 119.5(3) . . ?
C22 C23 C24 117.8(3) . . ?
C18 C23 C24 122.7(3) . . ?
O26 C24 O25 124.6(3) . . ?
O26 C24 C23 118.2(3) . . ?
O25 C24 C23 117.2(3) . . ?
N11 C27 C28 110.6(3) . . ?
N11 C27 H27A 109.5 . . ?
C28 C27 H27A 109.5 . . ?
N11 C27 H27B 109.5 . . ?
C28 C27 H27B 109.5 . . ?
H27A C27 H27B 108.1 . . ?
O30 C28 N29 125.6(3) . . ?
O30 C28 C27 117.8(3) . . ?
N29 C28 C27 116.6(3) . . ?
C28 N29 Zn1 114.7(2) . . ?
C28 N29 H29A 103.2(13) . . ?
Zn1 N29 H29A 109.8(14) . . ?
C28 N29 H29B 103.2(13) . . ?
Zn1 N29 H29B 109.8(13) . . ?
H29A N29 H29B 116(2) . . ?
N16 C31 C32 112.1(2) . . ?
N16 C31 H31A 109.2 . . ?
C32 C31 H31A 109.2 . . ?
N16 C31 H31B 109.2 . . ?
C32 C31 H31B 109.2 . . ?
H31A C31 H31B 107.9 . . ?
O34 C32 N33 126.8(3) . . ?
O34 C32 C31 115.1(2) . . ?
N33 C32 C31 118.1(2) . . ?
C32 N33 H33A 102.8(12) . . ?
C32 N33 H33B 102.5(12) . . ?
H33A N33 H33B 112(2) . . ?
Zn1 O35 H35A 137(2) . . ?
Zn1 O35 H35B 117(2) . . ?
H35A O35 H35B 100(2) . . ?
Zn1 O36 H36A 131(2) . . ?
Zn1 O36 H36B 129(2) . . ?
H36A O36 H36B 100(2) . . ?
O1A Zn1A O1A 180.0 . 2_565 ?
O1A Zn1A O2A 90.85(10) . . ?
O1A Zn1A O2A 89.15(10) 2_565 . ?
O1A Zn1A O2A 89.15(10) . 2_565 ?
O1A Zn1A O2A 90.85(10) 2_565 2_565 ?
O2A Zn1A O2A 180.0 . 2_565 ?
O1A Zn1A O3A 90.07(9) . . ?
O1A Zn1A O3A 89.93(9) 2_565 . ?
O2A Zn1A O3A 89.34(8) . . ?
O2A Zn1A O3A 90.66(8) 2_565 . ?
O1A Zn1A O3A 89.93(9) . 2_565 ?
O1A Zn1A O3A 90.07(9) 2_565 2_565 ?
O2A Zn1A O3A 90.66(8) . 2_565 ?
O2A Zn1A O3A 89.34(8) 2_565 2_565 ?
O3A Zn1A O3A 179.999(1) . 2_565 ?
Zn1A O1A H1A1 129(3) . . ?
Zn1A O1A H1A2 114(3) . . ?
H1A1 O1A H1A2 108(4) . . ?
Zn1A O2A H2A1 115(3) . . ?
Zn1A O2A H2A2 115(3) . . ?
H2A1 O2A H2A2 104(4) . . ?
Zn1A O3A H3A1 121(3) . . ?
Zn1A O3A H3A2 110(3) . . ?
H3A1 O3A H3A2 107(4) . . ?
H1S1 O1S H1S2 97(2) . . ?
H2S1 O2S H2S2 102(2) . . ?
H3S1 O3S H3S2 102(2) . . ?
H4S1 O4S H4S2 102(2) . . ?
H5S1 O5S H5S2 98(2) . . ?
H6S1 O6S H6S2 99(2) . . ?
H6S1 O6S H6S3 119(7) . . ?
H6S2 O6S H6S3 75(4) . . ?
H6S1 O6S' H6S2 75(3) . . ?
H6S1 O6S' H6S3 123(6) . . ?
H6S2 O6S' H6S3 55(5) . . ?
H6S1 O6S' H6S4 130(6) . . ?
H6S2 O6S' H6S4 124(2) . . ?
H6S3 O6S' H6S4 102(2) . . ?

loop_
_geom_bond_atom_site_label_1
_geom_bond_atom_site_label_2
_geom_bond_distance
_geom_bond_site_symmetry_2
_geom_bond_publ_flag
Zn1 O36 1.998(2) . ?
Zn1 O1 2.066(2) . ?
Zn1 O35 2.113(2) . ?
Zn1 N29 2.129(2) . ?
Zn1 N11 2.140(2) . ?
Zn1 O14 2.229(2) . ?
O1 C2 1.271(4) . ?
O2 C2 1.252(4) . ?
C2 C4 1.503(4) . ?
C4 C5 1.397(4) . ?
C4 C9 1.400(4) . ?
C5 C6 1.390(5) . ?
C5 H5 0.9500 . ?
C6 C7 1.379(5) . ?
C6 H6 0.9500 . ?
C7 C8 1.390(5) . ?
C7 H7 0.9500 . ?
C8 C9 1.394(4) . ?
C8 H8 0.9500 . ?
C9 C10 1.516(4) . ?
C10 N11 1.491(4) . ?
C10 H10A 0.9900 . ?
C10 H10B 0.9900 . ?
N11 C27 1.483(4) . ?
N11 C12 1.491(4) . ?
C12 C13 1.519(4) . ?
C12 H12A 0.9900 . ?
C12 H12B 0.9900 . ?
C13 O14 1.441(3) . ?
C13 C15 1.527(4) . ?
C13 H13 1.0000 . ?
C15 N16 1.508(4) . ?
C15 H15A 0.9900 . ?
C15 H15B 0.9900 . ?
N16 C31 1.494(4) . ?
N16 C17 1.515(4) . ?
C17 C18 1.510(4) . ?
C17 H17A 0.9900 . ?
C17 H17B 0.9900 . ?
C18 C19 1.394(4) . ?
C18 C23 1.410(4) . ?
C19 C20 1.388(4) . ?
C19 H19 0.9500 . ?
C20 C21 1.376(5) . ?
C20 H20 0.9500 . ?
C21 C22 1.400(5) . ?
C21 H21 0.9500 . ?
C22 C23 1.386(4) . ?
C22 H22 0.9500 . ?
C23 C24 1.522(4) . ?
C24 O26 1.242(4) . ?
C24 O25 1.272(4) . ?
C27 C28 1.520(5) . ?
C27 H27A 0.9900 . ?
C27 H27B 0.9900 . ?
C28 O30 1.246(4) . ?
C28 N29 1.261(4) . ?
N29 H29A 0.794(7) . ?
N29 H29B 0.795(7) . ?
C31 C32 1.522(4) . ?
C31 H31A 0.9900 . ?
C31 H31B 0.9900 . ?
C32 O34 1.246(3) . ?
C32 N33 1.261(4) . ?
N33 H33A 0.800(8) . ?
N33 H33B 0.798(8) . ?
O35 H35A 0.873(10) . ?
O35 H35B 0.873(10) . ?
O36 H36A 0.871(10) . ?
O36 H36B 0.870(10) . ?
Zn1A O1A 1.999(2) . ?
Zn1A O1A 1.999(2) 2_565 ?
Zn1A O2A 2.134(2) . ?
Zn1A O2A 2.134(2) 2_565 ?
Zn1A O3A 2.141(2) . ?
Zn1A O3A 2.141(2) 2_565 ?
O1A H1A1 0.780(16) . ?
O1A H1A2 0.780(16) . ?
O2A H2A1 0.778(16) . ?
O2A H2A2 0.779(16) . ?
O3A H3A1 0.782(16) . ?
O3A H3A2 0.783(16) . ?
O1S H1S1 0.875(10) . ?
O1S H1S2 0.876(10) . ?
O2S H2S1 0.871(10) . ?
O2S H2S2 0.874(10) . ?
O3S H3S1 0.870(10) . ?
O3S H3S2 0.871(10) . ?
O4S H4S1 0.871(10) . ?
O4S H4S2 0.870(10) . ?
O5S H5S1 0.876(10) . ?
O5S H5S2 0.877(10) . ?
O6S H6S1 0.876(10) . ?
O6S H6S2 0.874(10) . ?
O6S H6S3 0.85(6) . ?
O6S' H6S1 0.82(9) . ?
O6S' H6S2 1.27(3) . ?
O6S' H6S3 0.871(10) . ?
O6S' H6S4 0.871(10) . ?

loop_
_geom_hbond_atom_site_label_D
_geom_hbond_atom_site_label_H
_geom_hbond_atom_site_label_A
_geom_hbond_distance_DH
_geom_hbond_distance_HA
_geom_hbond_distance_DA
_geom_hbond_angle_DHA
_geom_hbond_site_symmetry_A
N29 H29B O2S 0.795(7) 2.141(13) 2.732(3) 131.3(16) 2_566
N29 H29A O1S 0.794(7) 2.688(11) 3.429(3) 156.1(17) .
N33 H33A O14 0.800(8) 1.975(10) 2.744(3) 161(2) .
O35 H35A O5S 0.873(10) 2.13(2) 2.928(4) 151(3) .
O35 H35B O1S 0.873(10) 1.877(10) 2.748(3) 175(3) .
O36 H36A O1S 0.871(10) 1.907(11) 2.770(3) 171(4) 2_566
O36 H36B O2S 0.870(10) 1.845(11) 2.705(3) 170(4) .
O1A H1A1 O4S 0.780(16) 1.858(18) 2.632(3) 172(4) 2_575
O1A H1A2 N33 0.780(16) 2.92(4) 3.390(3) 121(3) .
O2A H2A1 O2 0.778(16) 1.883(18) 2.652(3) 169(4) .
O2A H2A2 O3S 0.779(16) 2.42(3) 3.033(3) 136(3) 1_554
O3A H3A1 O1 0.782(16) 2.11(2) 2.857(3) 159(4) .
O3A H3A2 N33 0.783(16) 1.891(19) 2.656(3) 166(4) .
O1S H1S1 O25 0.875(10) 1.988(13) 2.830(3) 161(3) 2_566
O1S H1S2 O3S 0.876(10) 1.987(17) 2.809(3) 156(3) .
O2S H2S2 O6S' 0.874(10) 1.95(2) 2.760(6) 153(3) .
O2S H2S2 O6S 0.874(10) 1.859(15) 2.716(6) 166(4) .
O3S H3S1 O3A 0.870(10) 2.099(17) 2.877(3) 149(3) 2_566
O3S H3S2 O30 0.871(10) 2.047(13) 2.887(4) 162(3) .
O4S H4S1 O26 0.871(10) 1.961(14) 2.820(4) 169(5) .
O4S H4S2 O2S 0.870(10) 2.018(14) 2.841(4) 157(3) 1_565
O5S H5S1 O6S 0.876(10) 2.02(3) 2.765(15) 142(4) .
O5S H5S2 O26 0.877(10) 2.05(3) 2.844(4) 151(5) 2_566
O6S H6S1 O25 0.876(10) 2.04(4) 2.814(6) 146(6) 2_566
O6S H6S1 O30 0.876(10) 3.56(10) 3.685(15) 91(7) 1_455
O6S' H6S3 O5S 0.871(10) 2.51(3) 3.203(9) 137(4) 2_556
O6S' H6S4 O30 0.871(10) 2.06(2) 2.911(10) 164(5) 1_455

loop_
_geom_torsion_atom_site_label_1
_geom_torsion_atom_site_label_2
_geom_torsion_atom_site_label_3
_geom_torsion_atom_site_label_4
_geom_torsion
_geom_torsion_site_symmetry_1
_geom_torsion_site_symmetry_2
_geom_torsion_site_symmetry_3
_geom_torsion_site_symmetry_4
_geom_torsion_publ_flag
O36 Zn1 O1 C2 -132.1(2) . . . . ?
O35 Zn1 O1 C2 -41.1(2) . . . . ?
N11 Zn1 O1 C2 64.6(2) . . . . ?
O14 Zn1 O1 C2 144.8(2) . . . . ?
Zn1 O1 C2 O2 171.5(2) . . . . ?
Zn1 O1 C2 C4 -8.0(4) . . . . ?
O2 C2 C4 C5 -52.8(4) . . . . ?
O1 C2 C4 C5 126.8(3) . . . . ?
O2 C2 C4 C9 126.3(3) . . . . ?
O1 C2 C4 C9 -54.2(4) . . . . ?
C9 C4 C5 C6 1.2(5) . . . . ?
C2 C4 C5 C6 -179.8(3) . . . . ?
C4 C5 C6 C7 -2.7(5) . . . . ?
C5 C6 C7 C8 1.2(5) . . . . ?
C6 C7 C8 C9 1.9(5) . . . . ?
C7 C8 C9 C4 -3.4(4) . . . . ?
C7 C8 C9 C10 177.3(3) . . . . ?
C5 C4 C9 C8 1.9(4) . . . . ?
C2 C4 C9 C8 -177.1(3) . . . . ?
C5 C4 C9 C10 -178.9(3) . . . . ?
C2 C4 C9 C10 2.1(4) . . . . ?
C8 C9 C10 N11 -96.3(3) . . . . ?
C4 C9 C10 N11 84.5(3) . . . . ?
C9 C10 N11 C27 67.2(3) . . . . ?
C9 C10 N11 C12 -172.5(2) . . . . ?
C9 C10 N11 Zn1 -51.5(3) . . . . ?
O36 Zn1 N11 C27 104.2(4) . . . . ?
O1 Zn1 N11 C27 -146.62(18) . . . . ?
O35 Zn1 N11 C27 -45.99(19) . . . . ?
N29 Zn1 N11 C27 33.72(18) . . . . ?
O14 Zn1 N11 C27 126.52(19) . . . . ?
O36 Zn1 N11 C10 -133.4(3) . . . . ?
O1 Zn1 N11 C10 -24.15(19) . . . . ?
O35 Zn1 N11 C10 76.47(19) . . . . ?
N29 Zn1 N11 C10 156.2(2) . . . . ?
O14 Zn1 N11 C10 -111.01(19) . . . . ?
O36 Zn1 N11 C12 -11.0(4) . . . . ?
O1 Zn1 N11 C12 98.18(18) . . . . ?
O35 Zn1 N11 C12 -161.20(17) . . . . ?
N29 Zn1 N11 C12 -81.49(18) . . . . ?
O14 Zn1 N11 C12 11.31(17) . . . . ?
C27 N11 C12 C13 -152.6(2) . . . . ?
C10 N11 C12 C13 85.2(3) . . . . ?
Zn1 N11 C12 C13 -39.6(3) . . . . ?
N11 C12 C13 O14 57.3(3) . . . . ?
N11 C12 C13 C15 176.7(2) . . . . ?
C12 C13 O14 Zn1 -43.6(2) . . . . ?
C15 C13 O14 Zn1 -161.89(17) . . . . ?
O36 Zn1 O14 C13 -168.22(18) . . . . ?
O1 Zn1 O14 C13 -76.79(17) . . . . ?
N29 Zn1 O14 C13 95.38(17) . . . . ?
N11 Zn1 O14 C13 18.47(16) . . . . ?
O14 C13 C15 N16 -62.1(3) . . . . ?
C12 C13 C15 N16 -179.3(2) . . . . ?
C13 C15 N16 C31 -62.5(3) . . . . ?
C13 C15 N16 C17 171.7(2) . . . . ?
C31 N16 C17 C18 65.5(3) . . . . ?
C15 N16 C17 C18 -169.0(2) . . . . ?
N16 C17 C18 C19 -107.3(3) . . . . ?
N16 C17 C18 C23 73.9(3) . . . . ?
C23 C18 C19 C20 -2.0(4) . . . . ?
C17 C18 C19 C20 179.1(3) . . . . ?
C18 C19 C20 C21 1.3(5) . . . . ?
C19 C20 C21 C22 0.9(5) . . . . ?
C20 C21 C22 C23 -2.3(5) . . . . ?
C21 C22 C23 C18 1.5(5) . . . . ?
C21 C22 C23 C24 -177.7(3) . . . . ?
C19 C18 C23 C22 0.6(4) . . . . ?
C17 C18 C23 C22 179.5(3) . . . . ?
C19 C18 C23 C24 179.8(3) . . . . ?
C17 C18 C23 C24 -1.3(4) . . . . ?
C22 C23 C24 O26 -37.9(4) . . . . ?
C18 C23 C24 O26 142.9(3) . . . . ?
C22 C23 C24 O25 141.3(3) . . . . ?
C18 C23 C24 O25 -38.0(4) . . . . ?
C10 N11 C27 C28 -163.6(2) . . . . ?
C12 N11 C27 C28 75.2(3) . . . . ?
Zn1 N11 C27 C28 -39.6(3) . . . . ?
N11 C27 C28 O30 -159.4(3) . . . . ?
N11 C27 C28 N29 22.1(4) . . . . ?
O30 C28 N29 Zn1 -169.6(2) . . . . ?
C27 C28 N29 Zn1 8.7(3) . . . . ?
O36 Zn1 N29 C28 171.8(2) . . . . ?
O35 Zn1 N29 C28 81.7(2) . . . . ?
N11 Zn1 N29 C28 -25.0(2) . . . . ?
O14 Zn1 N29 C28 -105.0(2) . . . . ?
C15 N16 C31 C32 95.9(3) . . . . ?
C17 N16 C31 C32 -139.0(2) . . . . ?
N16 C31 C32 O34 -173.8(2) . . . . ?
N16 C31 C32 N33 7.1(4) . . . . ?
